data_7054142
loop_
_publ_author_name
'Nizhnik, Yakov P.'
'Lu, Jianjiang'
'Rosokha, Sergiy V.'
'Kochi, Jay K.'

_publ_section_title
;
 Lewis acid effects on donor--acceptor associations and redox reactions:
 ternary complexes of heteroaromatic N-oxides with boron trifluoride and
 organic donors
;
_journal_issue 11
_journal_name_full 'New Journal of Chemistry'
_journal_page_first 2317
_journal_paper_doi 10.1039/b9nj00205g
_journal_volume 33
_journal_year 2009
_chemical_formula_sum 'C22 H16 B Cl2 F3 N2 O3'
_chemical_formula_weight 495.08
_chemical_name_systematic
;
?
;
_space_group_IT_number 14
_symmetry_cell_setting monoclinic
_symmetry_space_group_name_Hall '-P 2ybc'
_symmetry_space_group_name_H-M 'P 1 21/c 1'
_atom_sites_solution_hydrogens geom
_atom_sites_solution_primary direct
_atom_sites_solution_secondary difmap
_audit_creation_method SHELXL-97
_cell_angle_alpha 90.00
_cell_angle_beta 91.623(5)
_cell_angle_gamma 90.00
_cell_formula_units_Z 4
_cell_length_a 7.0332(14)
_cell_length_b 10.3535(19)
_cell_length_c 29.588(6)
_cell_measurement_reflns_used 727
_cell_measurement_temperature 173(2)
_cell_measurement_theta_max 25.69
_cell_measurement_theta_min 2.75
_cell_volume 2153.7(7)
_computing_cell_refinement 'Bruker SMART'
_computing_data_collection 'Bruker SMART'
_computing_data_reduction 'Bruker SAINT'
_computing_molecular_graphics 'Bruker SHELXTL'
_computing_publication_material 'Bruker SHELXTL'
_computing_structure_refinement 'SHELXL-97 (Sheldrick, 1997)'
_computing_structure_solution 'SHELXS-97 (Sheldrick, 1990)'
_diffrn_ambient_temperature 173(2)
_diffrn_measured_fraction_theta_full 0.991
_diffrn_measured_fraction_theta_max 0.966
_diffrn_measurement_device_type 'CCD area detector'
_diffrn_measurement_method 'phi and omega scans'
_diffrn_radiation_monochromator graphite
_diffrn_radiation_source 'fine-focus sealed tube'
_diffrn_radiation_type MoK\a
_diffrn_radiation_wavelength 0.71073
_diffrn_reflns_av_R_equivalents 0.0610
_diffrn_reflns_av_sigmaI/netI 0.0617
_diffrn_reflns_limit_h_max 9
_diffrn_reflns_limit_h_min -9
_diffrn_reflns_limit_k_max 14
_diffrn_reflns_limit_k_min -12
_diffrn_reflns_limit_l_max 40
_diffrn_reflns_limit_l_min -41
_diffrn_reflns_number 24464
_diffrn_reflns_theta_full 29.90
_diffrn_reflns_theta_max 30.55
_diffrn_reflns_theta_min 1.38
_exptl_absorpt_coefficient_mu 0.356
_exptl_absorpt_correction_T_max 0.9585
_exptl_absorpt_correction_T_min 0.9322
_exptl_absorpt_correction_type none
_exptl_crystal_colour red
_exptl_crystal_density_diffrn 1.527
_exptl_crystal_density_method 'not measured'
_exptl_crystal_description block
_exptl_crystal_F_000 1008
_exptl_crystal_size_max 0.20
_exptl_crystal_size_mid 0.14
_exptl_crystal_size_min 0.12
_refine_diff_density_max 0.656
_refine_diff_density_min -0.670
_refine_diff_density_rms 0.093
_refine_ls_extinction_method none
_refine_ls_goodness_of_fit_ref 1.028
_refine_ls_hydrogen_treatment mixed
_refine_ls_matrix_type full
_refine_ls_number_parameters 298
_refine_ls_number_reflns 6358
_refine_ls_number_restraints 0
_refine_ls_restrained_S_all 1.028
_refine_ls_R_factor_all 0.1556
_refine_ls_R_factor_gt 0.0784
_refine_ls_shift/su_max 0.000
_refine_ls_shift/su_mean 0.000
_refine_ls_structure_factor_coef Fsqd
_refine_ls_weighting_details 'calc w=1/[\s^2^(Fo^2^)+(0.1069P)^2^+0.4302P] where P=(Fo^2^+2Fc^2^)/3'
_refine_ls_weighting_scheme calc
_refine_ls_wR_factor_gt 0.1912
_refine_ls_wR_factor_ref 0.2358
_reflns_number_gt 3107
_reflns_number_total 6358
_reflns_threshold_expression >2sigma(I)
_cod_data_source_file b9nj00205g.txt
_cod_data_source_block yak12
_cod_depositor_comments
;
The following automatic conversions were performed:

'_symmetry_cell_setting' value 'Monoclinic' changed to 'monoclinic'
according to
/usr/data/users/saulius/automatic-downloads/retrospective/RSC/lib/dictionaries/cif_core.dic
dictionary named 'cif_core.dic' version 2.4.2 from 2011-04-26.

Automatic conversion script
Id: cif_fix_values 2281 2013-09-26 08:29:07Z andrius 
;
_cod_original_sg_symbol_H-M 'P2(1)/c '
_cod_database_code 7054142

loop_
_symmetry_equiv_pos_as_xyz
'x, y, z'
'-x, y+1/2, -z+1/2'
'-x, -y, -z'
'x, -y-1/2, z-1/2'

loop_
_atom_site_label
_atom_site_type_symbol
_atom_site_fract_x
_atom_site_fract_y
_atom_site_fract_z
_atom_site_U_iso_or_equiv
_atom_site_adp_type
_atom_site_occupancy
_atom_site_symmetry_multiplicity
_atom_site_calc_flag
_atom_site_refinement_flags
O1 O 0.6796(3) 0.5935(2) 0.25075(7) 0.0436(5) Uani 1 1 d .
O2 O 0.3846(3) 0.3741(3) 0.06734(8) 0.0589(7) Uani 1 1 d .
O3 O 0.3652(4) 0.5793(3) 0.05366(8) 0.0639(7) Uani 1 1 d .
N1 N 0.6036(3) 0.5668(2) 0.20844(8) 0.0349(5) Uani 1 1 d .
N2 N 0.4019(3) 0.4863(3) 0.07808(9) 0.0451(6) Uani 1 1 d .
B1 B 0.5399(5) 0.5786(3) 0.28858(11) 0.0393(8) Uani 1 1 d .
F1 F 0.6447(3) 0.61141(19) 0.32643(6) 0.0548(5) Uani 1 1 d .
F2 F 0.4751(3) 0.45317(16) 0.28907(6) 0.0504(5) Uani 1 1 d .
F3 F 0.3888(3) 0.66081(17) 0.28099(6) 0.0490(5) Uani 1 1 d .
C1 C 0.5899(4) 0.4432(3) 0.19553(10) 0.0365(6) Uani 1 1 d .
H1 H 0.6268 0.3759 0.2158 0.044 Uiso 1 1 calc R
C2 C 0.5219(4) 0.4148(3) 0.15262(9) 0.0368(6) Uani 1 1 d .
H2 H 0.5091 0.3278 0.1427 0.044 Uiso 1 1 calc R
C3 C 0.4731(4) 0.5156(3) 0.12462(10) 0.0363(6) Uani 1 1 d .
C4 C 0.4894(4) 0.6421(3) 0.13846(10) 0.0399(7) Uani 1 1 d .
H4 H 0.4548 0.7109 0.1186 0.048 Uiso 1 1 calc R
C5 C 0.5563(4) 0.6664(3) 0.18134(10) 0.0409(7) Uani 1 1 d .
H5 H 0.5693 0.7527 0.1919 0.049 Uiso 1 1 calc R
C6 C 0.0405(4) 0.2052(3) 0.39082(10) 0.0422(7) Uani 1 1 d .
C7 C 0.0110(5) 0.3266(3) 0.37092(12) 0.0524(8) Uani 1 1 d .
H7 H 0.0310 0.4026 0.3884 0.063 Uiso 1 1 calc R
C8 C -0.0472(5) 0.3368(4) 0.32598(12) 0.0551(9) Uani 1 1 d .
H8 H -0.0664 0.4198 0.3130 0.066 Uiso 1 1 calc R
C9 C -0.0774(4) 0.2286(4) 0.29990(11) 0.0495(8) Uani 1 1 d .
H9 H -0.1153 0.2379 0.2690 0.059 Uiso 1 1 calc R
C10 C -0.0532(4) 0.1048(3) 0.31824(9) 0.0397(7) Uani 1 1 d .
C11 C -0.0876(4) -0.0122(4) 0.29258(10) 0.0462(8) Uani 1 1 d .
H11 H -0.1286 -0.0058 0.2618 0.055 Uiso 1 1 calc R
C12 C -0.0633(4) -0.1286(3) 0.31102(10) 0.0438(7) Uani 1 1 d .
H12 H -0.0902 -0.2032 0.2933 0.053 Uiso 1 1 calc R
C13 C 0.0025(4) -0.1438(3) 0.35709(10) 0.0401(7) Uani 1 1 d .
C14 C 0.0371(5) -0.2650(3) 0.37658(11) 0.0500(8) Uani 1 1 d .
H14 H 0.0139 -0.3410 0.3593 0.060 Uiso 1 1 calc R
C15 C 0.1052(5) -0.2751(4) 0.42116(12) 0.0552(9) Uani 1 1 d .
H15 H 0.1294 -0.3580 0.4338 0.066 Uiso 1 1 calc R
C16 C 0.1375(4) -0.1671(4) 0.44696(11) 0.0496(8) Uani 1 1 d .
H16 H 0.1827 -0.1763 0.4773 0.059 Uiso 1 1 calc R
C17 C 0.1048(4) -0.0430(3) 0.42922(10) 0.0391(7) Uani 1 1 d .
C18 C 0.1371(4) 0.0728(3) 0.45462(10) 0.0430(7) Uani 1 1 d .
H18 H 0.1818 0.0664 0.4851 0.052 Uiso 1 1 calc R
C19 C 0.1064(4) 0.1892(3) 0.43682(10) 0.0443(7) Uani 1 1 d .
H19 H 0.1287 0.2636 0.4550 0.053 Uiso 1 1 calc R
C20 C 0.0079(4) 0.0930(3) 0.36426(9) 0.0354(6) Uani 1 1 d .
C21 C 0.0377(4) -0.0319(3) 0.38351(9) 0.0353(7) Uani 1 1 d .
Cl1 Cl 0.44316(18) 0.45286(12) 0.41455(5) 0.0980(5) Uani 1 1 d .
Cl2 Cl 0.7785(2) 0.48032(18) 0.47301(4) 0.1168(6) Uani 1 1 d .
C22 C 0.6146(6) 0.5561(4) 0.43677(14) 0.0674(11) Uani 1 1 d .
H22A H 0.5512 0.6261 0.4534 0.081 Uiso 1 1 calc R
H22B H 0.6834 0.5962 0.4116 0.081 Uiso 1 1 calc R

loop_
_atom_site_aniso_label
_atom_site_aniso_U_11
_atom_site_aniso_U_22
_atom_site_aniso_U_33
_atom_site_aniso_U_23
_atom_site_aniso_U_13
_atom_site_aniso_U_12
O1 0.0387(12) 0.0543(13) 0.0376(11) -0.0051(9) -0.0015(9) -0.0074(10)
O2 0.0574(15) 0.0673(18) 0.0517(14) -0.0178(12) -0.0038(11) -0.0006(13)
O3 0.0609(16) 0.0825(19) 0.0477(14) 0.0171(13) -0.0104(12) -0.0015(14)
N1 0.0308(12) 0.0376(14) 0.0365(12) 0.0000(10) 0.0038(10) -0.0027(10)
N2 0.0282(13) 0.065(2) 0.0416(14) -0.0002(14) 0.0030(11) -0.0004(12)
B1 0.045(2) 0.0364(19) 0.0358(17) -0.0011(14) -0.0020(14) -0.0004(15)
F1 0.0601(12) 0.0633(13) 0.0405(10) -0.0050(9) -0.0104(9) -0.0083(10)
F2 0.0699(13) 0.0339(10) 0.0476(11) 0.0034(8) 0.0040(9) -0.0079(9)
F3 0.0519(11) 0.0440(11) 0.0510(11) -0.0024(8) 0.0010(8) 0.0092(8)
C1 0.0352(15) 0.0343(16) 0.0402(15) 0.0024(12) 0.0055(12) 0.0028(12)
C2 0.0386(16) 0.0340(16) 0.0381(15) -0.0035(12) 0.0053(12) 0.0002(12)
C3 0.0256(14) 0.0462(18) 0.0374(15) -0.0011(13) 0.0048(11) 0.0013(12)
C4 0.0321(15) 0.0418(18) 0.0460(17) 0.0122(13) 0.0040(12) 0.0062(13)
C5 0.0349(16) 0.0357(16) 0.0523(18) 0.0009(14) 0.0067(13) -0.0014(12)
C6 0.0347(16) 0.052(2) 0.0401(16) -0.0046(14) 0.0076(12) -0.0055(14)
C7 0.051(2) 0.051(2) 0.056(2) 0.0011(16) 0.0072(16) -0.0018(16)
C8 0.050(2) 0.058(2) 0.058(2) 0.0119(18) 0.0045(16) 0.0013(17)
C9 0.0350(16) 0.073(2) 0.0409(17) 0.0158(17) 0.0003(13) -0.0015(16)
C10 0.0245(14) 0.062(2) 0.0334(14) 0.0008(13) 0.0049(11) -0.0034(13)
C11 0.0291(15) 0.079(2) 0.0302(14) -0.0046(15) 0.0022(11) -0.0088(15)
C12 0.0369(16) 0.058(2) 0.0367(16) -0.0114(14) 0.0038(12) -0.0108(14)
C13 0.0271(14) 0.0517(19) 0.0419(16) -0.0059(14) 0.0057(12) -0.0051(13)
C14 0.0481(19) 0.049(2) 0.0532(19) -0.0054(16) 0.0062(15) -0.0024(16)
C15 0.054(2) 0.049(2) 0.062(2) 0.0076(17) 0.0018(17) 0.0034(16)
C16 0.0400(18) 0.066(2) 0.0421(17) 0.0054(16) -0.0028(14) 0.0027(16)
C17 0.0276(14) 0.0549(19) 0.0348(15) 0.0011(13) 0.0020(11) 0.0020(13)
C18 0.0340(16) 0.067(2) 0.0279(14) -0.0061(14) -0.0007(12) -0.0017(15)
C19 0.0406(17) 0.055(2) 0.0374(16) -0.0110(14) 0.0014(13) -0.0078(15)
C20 0.0217(13) 0.0521(18) 0.0325(14) -0.0028(12) 0.0048(10) -0.0028(12)
C21 0.0226(13) 0.0514(19) 0.0320(14) -0.0049(12) 0.0028(10) -0.0028(12)
Cl1 0.0757(8) 0.0837(9) 0.1358(12) -0.0468(8) 0.0243(7) -0.0145(6)
Cl2 0.1019(10) 0.1811(16) 0.0678(8) 0.0388(8) 0.0085(7) 0.0451(10)
C22 0.072(3) 0.064(3) 0.067(3) 0.0098(19) 0.000(2) -0.005(2)

loop_
_atom_type_symbol
_atom_type_description
_atom_type_scat_dispersion_real
_atom_type_scat_dispersion_imag
_atom_type_scat_source
C C 0.0033 0.0016 'International Tables Vol C Tables 4.2.6.8 and 6.1.1.4'
H H 0.0000 0.0000 'International Tables Vol C Tables 4.2.6.8 and 6.1.1.4'
B B 0.0013 0.0007 'International Tables Vol C Tables 4.2.6.8 and 6.1.1.4'
N N 0.0061 0.0033 'International Tables Vol C Tables 4.2.6.8 and 6.1.1.4'
O O 0.0106 0.0060 'International Tables Vol C Tables 4.2.6.8 and 6.1.1.4'
F F 0.0171 0.0103 'International Tables Vol C Tables 4.2.6.8 and 6.1.1.4'
Cl Cl 0.1484 0.1585 'International Tables Vol C Tables 4.2.6.8 and 6.1.1.4'

loop_
_geom_angle_atom_site_label_1
_geom_angle_atom_site_label_2
_geom_angle_atom_site_label_3
_geom_angle
N1 O1 B1 114.1(2)
C1 N1 C5 123.3(3)
C1 N1 O1 118.4(2)
C5 N1 O1 118.2(2)
O2 N2 O3 125.5(3)
O2 N2 C3 118.0(3)
O3 N2 C3 116.4(3)
F1 B1 F3 112.1(3)
F1 B1 F2 113.4(3)
F3 B1 F2 109.4(3)
F1 B1 O1 103.5(3)
F3 B1 O1 109.3(2)
F2 B1 O1 109.0(3)
N1 C1 C2 119.3(3)
N1 C1 H1 120.4
C2 C1 H1 120.4
C3 C2 C1 118.0(3)
C3 C2 H2 121.0
C1 C2 H2 121.0
C2 C3 C4 121.9(3)
C2 C3 N2 118.5(3)
C4 C3 N2 119.6(3)
C5 C4 C3 118.4(3)
C5 C4 H4 120.8
C3 C4 H4 120.8
N1 C5 C4 119.2(3)
N1 C5 H5 120.4
C4 C5 H5 120.4
C7 C6 C20 118.9(3)
C7 C6 C19 122.8(3)
C20 C6 C19 118.3(3)
C8 C7 C6 120.5(3)
C8 C7 H7 119.7
C6 C7 H7 119.7
C9 C8 C7 121.0(3)
C9 C8 H8 119.5
C7 C8 H8 119.5
C8 C9 C10 120.9(3)
C8 C9 H9 119.5
C10 C9 H9 119.5
C9 C10 C20 118.7(3)
C9 C10 C11 123.1(3)
C20 C10 C11 118.2(3)
C12 C11 C10 121.7(3)
C12 C11 H11 119.2
C10 C11 H11 119.2
C11 C12 C13 121.5(3)
C11 C12 H12 119.2
C13 C12 H12 119.2
C14 C13 C21 118.7(3)
C14 C13 C12 122.5(3)
C21 C13 C12 118.7(3)
C15 C14 C13 120.6(3)
C15 C14 H14 119.7
C13 C14 H14 119.7
C16 C15 C14 120.9(3)
C16 C15 H15 119.6
C14 C15 H15 119.6
C15 C16 C17 121.0(3)
C15 C16 H16 119.5
C17 C16 H16 119.5
C16 C17 C21 118.3(3)
C16 C17 C18 123.3(3)
C21 C17 C18 118.4(3)
C19 C18 C17 122.0(3)
C19 C18 H18 119.0
C17 C18 H18 119.0
C18 C19 C6 121.6(3)
C18 C19 H19 119.2
C6 C19 H19 119.2
C6 C20 C10 120.0(3)
C6 C20 C21 120.2(3)
C10 C20 C21 119.8(3)
C13 C21 C17 120.4(3)
C13 C21 C20 120.0(3)
C17 C21 C20 119.6(3)
Cl1 C22 Cl2 113.5(2)
Cl1 C22 H22A 108.9
Cl2 C22 H22A 108.9
Cl1 C22 H22B 108.9
Cl2 C22 H22B 108.9
H22A C22 H22B 107.7

loop_
_geom_bond_atom_site_label_1
_geom_bond_atom_site_label_2
_geom_bond_distance
O1 N1 1.375(3)
O1 B1 1.518(4)
O2 N2 1.209(4)
O3 N2 1.227(4)
N1 C1 1.338(4)
N1 C5 1.342(4)
N2 C3 1.484(4)
B1 F1 1.366(4)
B1 F3 1.375(4)
B1 F2 1.376(4)
C1 C2 1.376(4)
C1 H1 0.9500
C2 C3 1.371(4)
C2 H2 0.9500
C3 C4 1.376(4)
C4 C5 1.364(4)
C4 H4 0.9500
C5 H5 0.9500
C6 C7 1.401(5)
C6 C20 1.418(4)
C6 C19 1.435(4)
C7 C8 1.384(5)
C7 H7 0.9500
C8 C9 1.373(5)
C8 H8 0.9500
C9 C10 1.401(4)
C9 H9 0.9500
C10 C20 1.422(4)
C10 C11 1.446(5)
C11 C12 1.332(5)
C11 H11 0.9500
C12 C13 1.436(4)
C12 H12 0.9500
C13 C14 1.399(5)
C13 C21 1.415(4)
C14 C15 1.394(5)
C14 H14 0.9500
C15 C16 1.369(5)
C15 H15 0.9500
C16 C17 1.404(4)
C16 H16 0.9500
C17 C21 1.424(4)
C17 C18 1.430(4)
C18 C19 1.331(4)
C18 H18 0.9500
C19 H19 0.9500
C20 C21 1.426(4)
Cl1 C22 1.728(4)
Cl2 C22 1.739(4)
C22 H22A 0.9900
C22 H22B 0.9900
